data_4071955
loop_
_publ_author_name
'Matsuzawa, Hiroshi'
'Tanabe, Yoshiaki'
'Miyake, Yoshihiro'
'Nishibayashi, Yoshiaki'

_publ_section_title
;
 Synthesis of Optically
 ActiveN,N,N&#x2032;,N&#x2032;-Tetraphenyl-1,1&#x2032;-binaphthyl-2,2&#x2032;-diamine
 Derivatives as Analogues of BINAP
;
_journal_issue 15
_journal_name_full Organometallics
_journal_page_first 4021
_journal_paper_doi 10.1021/om800485s
_journal_volume 27
_journal_year 2008
_chemical_absolute_configuration 'CHOOSE rm ad rmad syn or unk'
_chemical_formula_moiety 'C50 H43 N3 O4 '
_chemical_formula_sum 'C50 H43 N3 O4'
_chemical_formula_weight 749.91
_space_group_IT_number 4
_symmetry_cell_setting monoclinic
_symmetry_Int_Tables_number 4
_symmetry_space_group_name_Hall 'P 2yb'
_symmetry_space_group_name_H-M 'P 1 21 1'
_cell_angle_alpha 90.0000
_cell_angle_beta 106.573(2)
_cell_angle_gamma 90.0000
_cell_formula_units_Z 2
_cell_length_a 11.6990(9)
_cell_length_b 10.6226(7)
_cell_length_c 16.6980(11)
_cell_measurement_reflns_used 14517
_cell_measurement_temperature 173.1
_cell_measurement_theta_max 27.5
_cell_measurement_theta_min 3.1
_cell_volume 1988.9(2)
_computing_cell_refinement PROCESS-AUTO
_computing_data_collection PROCESS-AUTO
_computing_data_reduction CrystalStructure
_computing_publication_material 'CrystalStructure 3.8'
_computing_structure_refinement CRYSTALS
_computing_structure_solution SIR97
_diffrn_detector_area_resol_mean 10.00
_diffrn_measured_fraction_theta_full 0.995
_diffrn_measured_fraction_theta_max 0.995
_diffrn_measurement_device_type 'Rigaku RAXIS-RAPID'
_diffrn_measurement_method \w
_diffrn_radiation_type 'Mo K\a'
_diffrn_radiation_wavelength 0.71075
_diffrn_reflns_av_R_equivalents 0.043
_diffrn_reflns_limit_h_max 15
_diffrn_reflns_limit_h_min -15
_diffrn_reflns_limit_k_max 13
_diffrn_reflns_limit_k_min -13
_diffrn_reflns_limit_l_max 21
_diffrn_reflns_limit_l_min -19
_diffrn_reflns_number 21757
_diffrn_reflns_theta_full 27.48
_diffrn_reflns_theta_max 27.48
_exptl_absorpt_coefficient_mu 0.079
_exptl_absorpt_correction_T_max 0.988
_exptl_absorpt_correction_T_min 0.547
_exptl_absorpt_correction_type multi-scan
_exptl_absorpt_process_details
;
    Higashi, T. (1995). Program for Absorption Correction.
    Rigaku Corporation, Tokyo, Japan.
;
_exptl_crystal_colour colorless
_exptl_crystal_density_diffrn 1.252
_exptl_crystal_density_method 'not measured'
_exptl_crystal_description plate
_exptl_crystal_F_000 792.00
_exptl_crystal_size_max 0.75
_exptl_crystal_size_mid 0.55
_exptl_crystal_size_min 0.15
_refine_diff_density_max 0.80
_refine_diff_density_min -0.85
_refine_ls_abs_structure_details 'Flack, H. D. (1983), Acta Cryst. A39, 876-881.  4229 Friedel Pairs'
_refine_ls_abs_structure_Flack 0.6(16)
_refine_ls_extinction_coef 270(24)
_refine_ls_extinction_method 'Larson (1970) Crystallographic Computing eq. 22'
_refine_ls_goodness_of_fit_ref 1.000
_refine_ls_hydrogen_treatment refall
_refine_ls_number_parameters 559
_refine_ls_number_reflns 9022
_refine_ls_R_factor_gt 0.0449
_refine_ls_shift/su_max 0.0000
_refine_ls_structure_factor_coef Fsqd
_refine_ls_weighting_details 'w = 1/[0.0002Fo^2^ + 1.3930\s(Fo^2^)]/(4Fo^2^)'
_refine_ls_weighting_scheme calc
_refine_ls_wR_factor_ref 0.1135
_reflns_number_gt 4657
_reflns_number_total 9022
_reflns_threshold_expression F^2^>2.0\s(F^2^)
_cod_data_source_file om800485s-file005.cif
_cod_data_source_block '_4ae.NCMe'
_cod_original_formula_sum 'C50 H43 N3 O4 '
_cod_database_code 4071955

loop_
_symmetry_equiv_pos_site_id
_symmetry_equiv_pos_as_xyz
1 +X,+Y,+Z
2 -X,1/2+Y,-Z

loop_
_atom_site_label
_atom_site_type_symbol
_atom_site_fract_x
_atom_site_fract_y
_atom_site_fract_z
_atom_site_U_iso_or_equiv
_atom_site_adp_type
_atom_site_occupancy
_atom_site_symmetry_multiplicity
_atom_site_calc_flag
_atom_site_refinement_flags
O(1) O 0.82789(18) -0.0920(2) 0.28527(13) 0.0535(6) Uani 1.00 1 d .
O(2) O 0.6572(2) 0.7120(2) 0.03379(13) 0.0536(7) Uani 1.00 1 d .
O(3) O 0.03002(18) 0.3182(2) 0.43381(14) 0.0613(7) Uani 1.00 1 d .
O(4) O 0.89010(19) 0.3600(2) 0.65075(15) 0.0725(8) Uani 1.00 1 d .
N(1) N 0.5306(2) 0.3315(2) 0.22375(15) 0.0394(7) Uani 1.00 1 d .
N(2) N 0.4705(2) 0.4640(2) 0.39927(14) 0.0396(7) Uani 1.00 1 d .
N(3) N 0.0241(4) 0.4480(4) -0.0547(2) 0.1233(18) Uani 1.00 1 d .
C(1) C 0.6078(2) 0.2240(2) 0.24123(19) 0.0385(8) Uani 1.00 1 d .
C(2) C 0.6700(2) 0.1851(2) 0.1858(2) 0.0434(9) Uani 1.00 1 d .
C(3) C 0.7432(2) 0.0805(2) 0.20343(19) 0.0419(9) Uani 1.00 1 d .
C(4) C 0.7558(2) 0.0127(2) 0.2760(2) 0.0398(9) Uani 1.00 1 d .
C(5) C 0.6961(2) 0.0510(2) 0.33205(19) 0.0406(8) Uani 1.00 1 d .
C(6) C 0.6238(2) 0.1577(2) 0.31517(19) 0.0405(9) Uani 1.00 1 d .
C(7) C 0.8521(3) -0.1590(3) 0.3626(2) 0.0625(11) Uani 1.00 1 d .
C(8) C 0.5649(2) 0.4297(2) 0.17571(17) 0.0377(8) Uani 1.00 1 d .
C(9) C 0.5061(2) 0.4444(3) 0.09238(18) 0.0466(9) Uani 1.00 1 d .
C(10) C 0.5375(2) 0.5410(3) 0.04645(19) 0.0470(9) Uani 1.00 1 d .
C(11) C 0.6302(2) 0.6203(2) 0.08403(19) 0.0409(9) Uani 1.00 1 d .
C(12) C 0.6911(2) 0.6045(2) 0.16729(18) 0.0402(9) Uani 1.00 1 d .
C(13) C 0.6587(2) 0.5090(2) 0.21227(19) 0.0400(9) Uani 1.00 1 d .
C(14) C 0.7299(3) 0.8128(3) 0.0762(2) 0.0792(13) Uani 1.00 1 d .
C(15) C 0.4068(2) 0.3137(2) 0.21642(19) 0.0390(8) Uani 1.00 1 d .
C(16) C 0.3542(2) 0.1932(2) 0.1939(2) 0.0465(10) Uani 1.00 1 d .
C(17) C 0.2389(3) 0.1715(3) 0.1852(2) 0.0511(10) Uani 1.00 1 d .
C(18) C 0.1621(2) 0.2677(2) 0.19654(19) 0.0431(9) Uani 1.00 1 d .
C(19) C 0.0394(2) 0.2483(3) 0.1870(2) 0.0557(11) Uani 1.00 1 d .
C(20) C -0.0314(3) 0.3440(3) 0.1985(2) 0.0593(11) Uani 1.00 1 d .
C(21) C 0.0168(2) 0.4650(3) 0.2200(2) 0.0535(10) Uani 1.00 1 d .
C(22) C 0.1349(2) 0.4871(3) 0.22943(19) 0.0466(9) Uani 1.00 1 d .
C(23) C 0.2117(2) 0.3904(2) 0.21756(17) 0.0378(8) Uani 1.00 1 d .
C(24) C 0.3366(2) 0.4116(2) 0.22956(17) 0.0345(8) Uani 1.00 1 d .
C(25) C 0.3904(2) 0.5370(2) 0.25561(18) 0.0338(8) Uani 1.00 1 d .
C(26) C 0.3730(2) 0.6370(2) 0.1960(2) 0.0388(9) Uani 1.00 1 d .
C(27) C 0.2909(3) 0.6278(3) 0.1153(2) 0.0498(10) Uani 1.00 1 d .
C(28) C 0.2750(3) 0.7252(3) 0.0593(2) 0.0651(12) Uani 1.00 1 d .
C(29) C 0.3406(3) 0.8370(3) 0.0802(2) 0.0725(14) Uani 1.00 1 d .
C(30) C 0.4211(3) 0.8489(3) 0.1573(2) 0.0643(12) Uani 1.00 1 d .
C(31) C 0.4387(2) 0.7501(2) 0.2179(2) 0.0454(9) Uani 1.00 1 d .
C(32) C 0.5187(2) 0.7627(2) 0.2979(2) 0.0495(10) Uani 1.00 1 d .
C(33) C 0.5303(2) 0.6698(2) 0.3567(2) 0.0455(9) Uani 1.00 1 d .
C(34) C 0.4639(2) 0.5564(2) 0.33611(19) 0.0361(8) Uani 1.00 1 d .
C(35) C 0.3612(2) 0.4249(2) 0.41304(17) 0.0389(8) Uani 1.00 1 d .
C(36) C 0.3343(2) 0.2994(2) 0.41411(18) 0.0414(9) Uani 1.00 1 d .
C(37) C 0.2260(2) 0.2594(3) 0.42207(19) 0.0490(10) Uani 1.00 1 d .
C(38) C 0.1426(2) 0.3466(3) 0.4292(2) 0.0477(10) Uani 1.00 1 d .
C(39) C 0.1708(2) 0.4741(3) 0.43264(18) 0.0455(9) Uani 1.00 1 d .
C(40) C 0.2794(2) 0.5132(2) 0.42486(18) 0.0440(9) Uani 1.00 1 d .
C(41) C -0.0066(3) 0.1902(4) 0.4208(2) 0.0890(16) Uani 1.00 1 d .
C(42) C 0.5773(2) 0.4452(2) 0.46509(18) 0.0382(8) Uani 1.00 1 d .
C(43) C 0.5766(2) 0.4436(2) 0.54777(19) 0.0460(9) Uani 1.00 1 d .
C(44) C 0.6796(2) 0.4163(3) 0.61205(19) 0.0487(9) Uani 1.00 1 d .
C(45) C 0.7841(2) 0.3911(3) 0.5930(2) 0.0477(10) Uani 1.00 1 d .
C(46) C 0.7880(2) 0.3957(3) 0.5119(2) 0.0534(10) Uani 1.00 1 d .
C(47) C 0.6852(2) 0.4223(3) 0.44797(19) 0.0481(9) Uani 1.00 1 d .
C(48) C 0.8948(3) 0.3648(4) 0.7369(2) 0.0729(13) Uani 1.00 1 d .
C(49) C -0.0135(4) 0.5193(4) -0.0189(3) 0.0816(16) Uani 1.00 1 d .
C(50) C -0.0643(4) 0.6155(4) 0.0229(2) 0.1024(18) Uani 1.00 1 d .
H(1) H 0.6620 0.2307 0.1356 0.052 Uiso 1.00 1 c R
H(2) H 0.7854 0.0550 0.1652 0.050 Uiso 1.00 1 c R
H(3) H 0.7043 0.0048 0.3821 0.049 Uiso 1.00 1 c R
H(4) H 0.5849 0.1853 0.3548 0.049 Uiso 1.00 1 c R
H(5) H 0.9216 -0.1254 0.4010 0.075 Uiso 1.00 1 c R
H(6) H 0.8644 -0.2455 0.3532 0.075 Uiso 1.00 1 c R
H(7) H 0.7863 -0.1506 0.3849 0.075 Uiso 1.00 1 c R
H(8) H 0.4436 0.3882 0.0659 0.056 Uiso 1.00 1 c R
H(9) H 0.4950 0.5521 -0.0107 0.056 Uiso 1.00 1 c R
H(10) H 0.7550 0.6592 0.1935 0.048 Uiso 1.00 1 c R
H(11) H 0.7017 0.4975 0.2693 0.048 Uiso 1.00 1 c R
H(12) H 0.6806 0.8781 0.0869 0.095 Uiso 1.00 1 c R
H(13) H 0.7764 0.8446 0.0425 0.095 Uiso 1.00 1 c R
H(14) H 0.7812 0.7831 0.1277 0.095 Uiso 1.00 1 c R
H(15) H 0.4027 0.1261 0.1848 0.056 Uiso 1.00 1 c R
H(16) H 0.2079 0.0892 0.1710 0.061 Uiso 1.00 1 c R
H(17) H 0.0060 0.1670 0.1724 0.067 Uiso 1.00 1 c R
H(18) H -0.1137 0.3292 0.1921 0.071 Uiso 1.00 1 c R
H(19) H -0.0331 0.5316 0.2279 0.064 Uiso 1.00 1 c R
H(20) H 0.1662 0.5691 0.2443 0.056 Uiso 1.00 1 c R
H(21) H 0.2461 0.5526 0.0996 0.060 Uiso 1.00 1 c R
H(22) H 0.2190 0.7170 0.0057 0.078 Uiso 1.00 1 c R
H(23) H 0.3292 0.9041 0.0411 0.087 Uiso 1.00 1 c R
H(24) H 0.4662 0.9243 0.1710 0.077 Uiso 1.00 1 c R
H(25) H 0.5657 0.8368 0.3116 0.059 Uiso 1.00 1 c R
H(26) H 0.5827 0.6813 0.4113 0.055 Uiso 1.00 1 c R
H(27) H 0.3916 0.2387 0.4093 0.050 Uiso 1.00 1 c R
H(28) H 0.2090 0.1720 0.4226 0.059 Uiso 1.00 1 c R
H(29) H 0.1150 0.5345 0.4404 0.055 Uiso 1.00 1 c R
H(30) H 0.2986 0.6003 0.4276 0.053 Uiso 1.00 1 c R
H(31) H -0.0441 0.1765 0.3630 0.107 Uiso 1.00 1 c R
H(32) H -0.0613 0.1718 0.4517 0.107 Uiso 1.00 1 c R
H(33) H 0.0611 0.1369 0.4389 0.107 Uiso 1.00 1 c R
H(34) H 0.5046 0.4616 0.5611 0.055 Uiso 1.00 1 c R
H(35) H 0.6774 0.4150 0.6685 0.058 Uiso 1.00 1 c R
H(36) H 0.8610 0.3808 0.4992 0.064 Uiso 1.00 1 c R
H(37) H 0.6886 0.4249 0.3918 0.058 Uiso 1.00 1 c R
H(38) H 0.9191 0.4464 0.7582 0.088 Uiso 1.00 1 c R
H(39) H 0.9504 0.3042 0.7669 0.088 Uiso 1.00 1 c R
H(40) H 0.8181 0.3469 0.7428 0.088 Uiso 1.00 1 c R
H(41) H -0.0078 0.6809 0.0420 0.123 Uiso 1.00 1 c R
H(42) H -0.0842 0.5792 0.0692 0.123 Uiso 1.00 1 c R
H(43) H -0.1342 0.6490 -0.0152 0.123 Uiso 1.00 1 c R

loop_
_atom_site_aniso_label
_atom_site_aniso_U_11
_atom_site_aniso_U_22
_atom_site_aniso_U_33
_atom_site_aniso_U_12
_atom_site_aniso_U_13
_atom_site_aniso_U_23
O(1) 0.0512(13) 0.0548(14) 0.0551(13) 0.0141(11) 0.0164(11) 0.0099(11)
O(2) 0.0554(14) 0.0547(14) 0.0508(13) -0.0050(11) 0.0153(11) 0.0138(11)
O(3) 0.0389(13) 0.0827(18) 0.0682(16) -0.0237(12) 0.0249(12) -0.0161(13)
O(4) 0.0394(14) 0.120(2) 0.0521(15) 0.0134(14) 0.0037(12) -0.0081(14)
N(1) 0.0336(14) 0.0337(14) 0.0532(16) -0.0023(12) 0.0160(12) 0.0025(12)
N(2) 0.0274(13) 0.0479(15) 0.0434(14) -0.0119(11) 0.0098(12) 0.0036(12)
N(3) 0.112(3) 0.129(3) 0.122(3) 0.052(3) 0.022(2) 0.002(3)
C(1) 0.0361(17) 0.0353(17) 0.0459(18) -0.0037(14) 0.0146(15) -0.0026(14)
C(2) 0.0457(19) 0.0392(17) 0.0480(19) -0.0009(15) 0.0176(16) 0.0017(14)
C(3) 0.0396(18) 0.0425(18) 0.0466(19) 0.0032(15) 0.0169(15) -0.0011(15)
C(4) 0.0319(17) 0.0353(17) 0.051(2) -0.0001(13) 0.0105(15) 0.0005(14)
C(5) 0.0360(16) 0.0419(17) 0.0428(18) -0.0076(15) 0.0096(15) 0.0017(14)
C(6) 0.0377(18) 0.0363(18) 0.0488(19) -0.0021(14) 0.0144(15) -0.0041(14)
C(7) 0.047(2) 0.070(2) 0.070(2) 0.0131(19) 0.0173(19) 0.026(2)
C(8) 0.0385(17) 0.0347(16) 0.0414(18) 0.0026(15) 0.0137(14) -0.0009(14)
C(9) 0.0434(19) 0.052(2) 0.0445(19) -0.0101(16) 0.0131(15) -0.0093(16)
C(10) 0.0469(19) 0.056(2) 0.0381(18) -0.0087(17) 0.0123(16) -0.0027(15)
C(11) 0.0416(18) 0.0383(17) 0.0463(19) 0.0012(14) 0.0179(16) 0.0051(14)
C(12) 0.0367(17) 0.0396(17) 0.0433(19) -0.0064(14) 0.0095(15) 0.0005(14)
C(13) 0.0359(17) 0.0375(17) 0.0444(18) -0.0009(14) 0.0077(15) 0.0021(14)
C(14) 0.083(2) 0.063(2) 0.082(2) -0.032(2) 0.006(2) 0.028(2)
C(15) 0.0322(16) 0.0379(18) 0.0458(18) -0.0066(14) 0.0093(15) -0.0005(14)
C(16) 0.044(2) 0.0342(17) 0.059(2) -0.0073(15) 0.0104(17) -0.0071(15)
C(17) 0.047(2) 0.0428(19) 0.059(2) -0.0123(17) 0.0080(18) -0.0065(16)
C(18) 0.0365(18) 0.0444(18) 0.0429(19) -0.0152(15) 0.0022(15) 0.0003(15)
C(19) 0.0372(19) 0.065(2) 0.059(2) -0.0129(18) 0.0049(17) 0.0016(19)
C(20) 0.0308(18) 0.078(2) 0.067(2) -0.0118(19) 0.0095(17) 0.006(2)
C(21) 0.0363(19) 0.066(2) 0.058(2) 0.0021(17) 0.0137(16) 0.0056(18)
C(22) 0.0364(18) 0.055(2) 0.0482(19) -0.0006(15) 0.0115(16) 0.0079(16)
C(23) 0.0320(16) 0.0458(18) 0.0345(16) -0.0028(14) 0.0077(13) 0.0057(13)
C(24) 0.0311(15) 0.0346(16) 0.0391(16) -0.0067(13) 0.0118(13) 0.0002(13)
C(25) 0.0305(15) 0.0252(14) 0.0476(18) -0.0051(12) 0.0143(14) -0.0017(13)
C(26) 0.0368(18) 0.0342(16) 0.050(2) -0.0008(14) 0.0189(15) 0.0045(14)
C(27) 0.049(2) 0.050(2) 0.052(2) 0.0033(16) 0.0172(17) 0.0101(16)
C(28) 0.058(2) 0.069(2) 0.070(2) 0.011(2) 0.023(2) 0.029(2)
C(29) 0.059(2) 0.062(2) 0.100(3) 0.010(2) 0.030(2) 0.039(2)
C(30) 0.053(2) 0.045(2) 0.104(3) 0.0080(18) 0.037(2) 0.022(2)
C(31) 0.0435(19) 0.0331(17) 0.067(2) 0.0034(15) 0.0284(18) 0.0050(16)
C(32) 0.0415(19) 0.0385(18) 0.075(2) -0.0073(15) 0.0276(19) -0.0096(18)
C(33) 0.0409(19) 0.0466(19) 0.053(2) -0.0120(15) 0.0195(16) -0.0117(16)
C(34) 0.0356(16) 0.0342(17) 0.0430(18) -0.0079(14) 0.0184(15) -0.0045(13)
C(35) 0.0322(16) 0.0444(18) 0.0410(17) -0.0079(15) 0.0119(14) 0.0006(14)
C(36) 0.0331(17) 0.0452(19) 0.0488(19) -0.0018(14) 0.0163(15) 0.0018(14)
C(37) 0.043(2) 0.053(2) 0.054(2) -0.0139(17) 0.0194(17) -0.0037(16)
C(38) 0.0292(17) 0.066(2) 0.049(2) -0.0159(16) 0.0140(15) -0.0076(17)
C(39) 0.0400(18) 0.051(2) 0.0496(19) -0.0057(16) 0.0201(16) -0.0078(16)
C(40) 0.0421(18) 0.0435(19) 0.0472(19) -0.0073(15) 0.0138(16) -0.0054(15)
C(41) 0.058(2) 0.109(3) 0.112(3) -0.049(2) 0.045(2) -0.031(2)
C(42) 0.0299(16) 0.0441(18) 0.0427(18) -0.0056(14) 0.0139(14) -0.0033(14)
C(43) 0.0349(17) 0.059(2) 0.0486(19) -0.0038(16) 0.0191(15) -0.0024(16)
C(44) 0.0370(18) 0.067(2) 0.0435(18) -0.0060(16) 0.0140(15) 0.0016(16)
C(45) 0.0241(16) 0.070(2) 0.047(2) -0.0030(15) 0.0060(15) -0.0091(17)
C(46) 0.0344(19) 0.073(2) 0.054(2) -0.0024(16) 0.0152(16) -0.0115(18)
C(47) 0.0362(17) 0.068(2) 0.0444(19) -0.0031(16) 0.0175(15) -0.0093(16)
C(48) 0.052(2) 0.104(3) 0.055(2) 0.005(2) 0.0040(19) 0.001(2)
C(49) 0.075(3) 0.087(3) 0.079(3) 0.014(2) 0.016(2) 0.018(2)
C(50) 0.109(4) 0.120(3) 0.075(3) 0.035(3) 0.022(2) 0.013(2)

loop_
_atom_type_symbol
_atom_type_description
_atom_type_scat_dispersion_real
_atom_type_scat_dispersion_imag
_atom_type_scat_source
C C 0.003 0.002
;
International Tables for Crystallography
(1992, Vol. C, Tables 4.2.6.8 and 6.1.1.4)
;
H H 0.000 0.000
;
International Tables for Crystallography
(1992, Vol. C, Table 6.1.1.4)
;
N N 0.006 0.003
;
International Tables for Crystallography
(1992, Vol. C, Tables 4.2.6.8 and 6.1.1.4)
;
O O 0.011 0.006
;
International Tables for Crystallography
(1992, Vol. C, Tables 4.2.6.8 and 6.1.1.4)
;

loop_
_geom_angle_atom_site_label_1
_geom_angle_atom_site_label_2
_geom_angle_atom_site_label_3
_geom_angle
_geom_angle_publ_flag
C(4) O(1) C(7) 117.4(2) yes
C(11) O(2) C(14) 115.8(2) yes
C(38) O(3) C(41) 116.9(2) yes
C(45) O(4) C(48) 117.8(2) yes
C(1) N(1) C(8) 115.5(2) yes
C(1) N(1) C(15) 118.4(2) yes
C(8) N(1) C(15) 118.9(2) yes
C(34) N(2) C(35) 117.2(2) yes
C(34) N(2) C(42) 121.2(2) yes
C(35) N(2) C(42) 117.7(2) yes
N(1) C(1) C(2) 121.3(2) yes
N(1) C(1) C(6) 120.2(2) yes
C(2) C(1) C(6) 118.5(2) yes
C(1) C(2) C(3) 120.5(2) yes
C(2) C(3) C(4) 120.7(3) yes
O(1) C(4) C(3) 115.3(3) yes
O(1) C(4) C(5) 125.0(2) yes
C(3) C(4) C(5) 119.6(2) yes
C(4) C(5) C(6) 119.9(2) yes
C(1) C(6) C(5) 120.8(3) yes
N(1) C(8) C(9) 120.5(2) yes
N(1) C(8) C(13) 120.5(2) yes
C(9) C(8) C(13) 119.0(2) yes
C(8) C(9) C(10) 120.5(2) yes
C(9) C(10) C(11) 119.9(2) yes
O(2) C(11) C(10) 116.3(2) yes
O(2) C(11) C(12) 123.9(2) yes
C(10) C(11) C(12) 119.9(2) yes
C(11) C(12) C(13) 119.8(2) yes
C(8) C(13) C(12) 121.0(2) yes
N(1) C(15) C(16) 119.5(2) yes
N(1) C(15) C(24) 121.3(2) yes
C(16) C(15) C(24) 119.2(2) yes
C(15) C(16) C(17) 122.1(3) yes
C(16) C(17) C(18) 121.5(2) yes
C(17) C(18) C(19) 123.0(2) yes
C(17) C(18) C(23) 117.7(2) yes
C(19) C(18) C(23) 119.3(2) yes
C(18) C(19) C(20) 121.0(3) yes
C(19) C(20) C(21) 120.1(3) yes
C(20) C(21) C(22) 120.3(3) yes
C(21) C(22) C(23) 121.4(3) yes
C(18) C(23) C(22) 117.8(2) yes
C(18) C(23) C(24) 120.2(2) yes
C(22) C(23) C(24) 121.9(2) yes
C(15) C(24) C(23) 119.2(2) yes
C(15) C(24) C(25) 120.0(2) yes
C(23) C(24) C(25) 120.8(2) yes
C(24) C(25) C(26) 119.9(2) yes
C(24) C(25) C(34) 120.7(2) yes
C(26) C(25) C(34) 119.3(2) yes
C(25) C(26) C(27) 122.3(2) yes
C(25) C(26) C(31) 119.4(2) yes
C(27) C(26) C(31) 118.3(2) yes
C(26) C(27) C(28) 121.3(2) yes
C(27) C(28) C(29) 120.7(3) yes
C(28) C(29) C(30) 119.6(3) yes
C(29) C(30) C(31) 121.3(3) yes
C(26) C(31) C(30) 118.8(2) yes
C(26) C(31) C(32) 119.4(2) yes
C(30) C(31) C(32) 121.8(2) yes
C(31) C(32) C(33) 121.1(2) yes
C(32) C(33) C(34) 120.1(2) yes
N(2) C(34) C(25) 120.1(2) yes
N(2) C(34) C(33) 119.6(2) yes
C(25) C(34) C(33) 120.3(2) yes
N(2) C(35) C(36) 120.3(2) yes
N(2) C(35) C(40) 120.8(2) yes
C(36) C(35) C(40) 118.9(2) yes
C(35) C(36) C(37) 121.4(2) yes
C(36) C(37) C(38) 119.7(3) yes
O(3) C(38) C(37) 124.9(3) yes
O(3) C(38) C(39) 115.6(2) yes
C(37) C(38) C(39) 119.5(3) yes
C(38) C(39) C(40) 120.3(3) yes
C(35) C(40) C(39) 120.0(2) yes
N(2) C(42) C(43) 121.3(2) yes
N(2) C(42) C(47) 120.9(2) yes
C(43) C(42) C(47) 117.8(2) yes
C(42) C(43) C(44) 121.3(3) yes
C(43) C(44) C(45) 119.5(3) yes
O(4) C(45) C(44) 124.7(3) yes
O(4) C(45) C(46) 115.1(2) yes
C(44) C(45) C(46) 120.3(2) yes
C(45) C(46) C(47) 120.1(3) yes
C(42) C(47) C(46) 120.9(3) yes
N(3) C(49) C(50) 176.7(5) yes
C(1) C(2) H(1) 119.8 no
C(3) C(2) H(1) 119.8 no
C(2) C(3) H(2) 119.7 no
C(4) C(3) H(2) 119.7 no
C(4) C(5) H(3) 120.1 no
C(6) C(5) H(3) 120.1 no
C(1) C(6) H(4) 119.6 no
C(5) C(6) H(4) 119.6 no
O(1) C(7) H(5) 109.5 no
O(1) C(7) H(6) 109.5 no
O(1) C(7) H(7) 109.5 no
H(5) C(7) H(6) 109.5 no
H(5) C(7) H(7) 109.5 no
H(6) C(7) H(7) 109.5 no
C(8) C(9) H(8) 119.8 no
C(10) C(9) H(8) 119.8 no
C(9) C(10) H(9) 120.1 no
C(11) C(10) H(9) 120.1 no
C(11) C(12) H(10) 120.1 no
C(13) C(12) H(10) 120.1 no
C(8) C(13) H(11) 119.5 no
C(12) C(13) H(11) 119.5 no
O(2) C(14) H(12) 109.5 no
O(2) C(14) H(13) 109.5 no
O(2) C(14) H(14) 109.5 no
H(12) C(14) H(13) 109.5 no
H(12) C(14) H(14) 109.5 no
H(13) C(14) H(14) 109.5 no
C(15) C(16) H(15) 118.9 no
C(17) C(16) H(15) 118.9 no
C(16) C(17) H(16) 119.2 no
C(18) C(17) H(16) 119.2 no
C(18) C(19) H(17) 119.5 no
C(20) C(19) H(17) 119.5 no
C(19) C(20) H(18) 119.9 no
C(21) C(20) H(18) 119.9 no
C(20) C(21) H(19) 119.8 no
C(22) C(21) H(19) 119.8 no
C(21) C(22) H(20) 119.3 no
C(23) C(22) H(20) 119.3 no
C(26) C(27) H(21) 119.4 no
C(28) C(27) H(21) 119.4 no
C(27) C(28) H(22) 119.6 no
C(29) C(28) H(22) 119.6 no
C(28) C(29) H(23) 120.2 no
C(30) C(29) H(23) 120.2 no
C(29) C(30) H(24) 119.3 no
C(31) C(30) H(24) 119.3 no
C(31) C(32) H(25) 119.4 no
C(33) C(32) H(25) 119.4 no
C(32) C(33) H(26) 120.0 no
C(34) C(33) H(26) 120.0 no
C(35) C(36) H(27) 119.3 no
C(37) C(36) H(27) 119.3 no
C(36) C(37) H(28) 120.1 no
C(38) C(37) H(28) 120.1 no
C(38) C(39) H(29) 119.9 no
C(40) C(39) H(29) 119.9 no
C(35) C(40) H(30) 120.0 no
C(39) C(40) H(30) 120.0 no
O(3) C(41) H(31) 109.5 no
O(3) C(41) H(32) 109.5 no
O(3) C(41) H(33) 109.5 no
H(31) C(41) H(32) 109.5 no
H(31) C(41) H(33) 109.5 no
H(32) C(41) H(33) 109.5 no
C(42) C(43) H(34) 119.3 no
C(44) C(43) H(34) 119.3 no
C(43) C(44) H(35) 120.2 no
C(45) C(44) H(35) 120.2 no
C(45) C(46) H(36) 120.0 no
C(47) C(46) H(36) 120.0 no
C(42) C(47) H(37) 119.5 no
C(46) C(47) H(37) 119.5 no
O(4) C(48) H(38) 109.5 no
O(4) C(48) H(39) 109.5 no
O(4) C(48) H(40) 109.5 no
H(38) C(48) H(39) 109.5 no
H(38) C(48) H(40) 109.5 no
H(39) C(48) H(40) 109.5 no
C(49) C(50) H(41) 109.5 no
C(49) C(50) H(42) 109.5 no
C(49) C(50) H(43) 109.5 no
H(41) C(50) H(42) 109.5 no
H(41) C(50) H(43) 109.5 no
H(42) C(50) H(43) 109.5 no

loop_
_geom_bond_atom_site_label_1
_geom_bond_atom_site_label_2
_geom_bond_distance
_geom_bond_publ_flag
O(1) C(4) 1.378(3) yes
O(1) C(7) 1.430(4) yes
O(2) C(11) 1.379(3) yes
O(2) C(14) 1.424(4) yes
O(3) C(38) 1.374(4) yes
O(3) C(41) 1.423(5) yes
O(4) C(45) 1.376(3) yes
O(4) C(48) 1.424(4) yes
N(1) C(1) 1.433(3) yes
N(1) C(8) 1.441(3) yes
N(1) C(15) 1.432(3) yes
N(2) C(34) 1.427(3) yes
N(2) C(35) 1.425(4) yes
N(2) C(42) 1.423(3) yes
N(3) C(49) 1.130(7) yes
C(1) C(2) 1.393(5) yes
C(1) C(6) 1.387(4) yes
C(2) C(3) 1.382(4) yes
C(3) C(4) 1.381(4) yes
C(4) C(5) 1.379(4) yes
C(5) C(6) 1.394(4) yes
C(8) C(9) 1.374(3) yes
C(8) C(13) 1.380(3) yes
C(9) C(10) 1.392(4) yes
C(10) C(11) 1.376(4) yes
C(11) C(12) 1.380(3) yes
C(12) C(13) 1.378(4) yes
C(15) C(16) 1.423(4) yes
C(15) C(24) 1.381(4) yes
C(16) C(17) 1.335(4) yes
C(17) C(18) 1.409(4) yes
C(18) C(19) 1.413(4) yes
C(18) C(23) 1.429(4) yes
C(19) C(20) 1.360(5) yes
C(20) C(21) 1.409(5) yes
C(21) C(22) 1.366(4) yes
C(22) C(23) 1.416(4) yes
C(23) C(24) 1.434(4) yes
C(24) C(25) 1.485(3) yes
C(25) C(26) 1.430(4) yes
C(25) C(34) 1.389(3) yes
C(26) C(27) 1.418(4) yes
C(26) C(31) 1.418(4) yes
C(27) C(28) 1.372(5) yes
C(28) C(29) 1.403(5) yes
C(29) C(30) 1.367(5) yes
C(30) C(31) 1.430(5) yes
C(31) C(32) 1.402(4) yes
C(32) C(33) 1.371(4) yes
C(33) C(34) 1.421(4) yes
C(35) C(36) 1.372(4) yes
C(35) C(40) 1.393(4) yes
C(36) C(37) 1.378(4) yes
C(37) C(38) 1.375(4) yes
C(38) C(39) 1.392(4) yes
C(39) C(40) 1.377(4) yes
C(42) C(43) 1.383(4) yes
C(42) C(47) 1.393(4) yes
C(43) C(44) 1.397(3) yes
C(44) C(45) 1.374(4) yes
C(45) C(46) 1.370(4) yes
C(46) C(47) 1.390(3) yes
C(49) C(50) 1.456(7) yes
C(2) H(1) 0.950 no
C(3) H(2) 0.950 no
C(5) H(3) 0.950 no
C(6) H(4) 0.950 no
C(7) H(5) 0.950 no
C(7) H(6) 0.950 no
C(7) H(7) 0.950 no
C(9) H(8) 0.950 no
C(10) H(9) 0.950 no
C(12) H(10) 0.950 no
C(13) H(11) 0.950 no
C(14) H(12) 0.950 no
C(14) H(13) 0.950 no
C(14) H(14) 0.950 no
C(16) H(15) 0.950 no
C(17) H(16) 0.950 no
C(19) H(17) 0.950 no
C(20) H(18) 0.950 no
C(21) H(19) 0.950 no
C(22) H(20) 0.950 no
C(27) H(21) 0.950 no
C(28) H(22) 0.950 no
C(29) H(23) 0.950 no
C(30) H(24) 0.950 no
C(32) H(25) 0.950 no
C(33) H(26) 0.950 no
C(36) H(27) 0.950 no
C(37) H(28) 0.950 no
C(39) H(29) 0.950 no
C(40) H(30) 0.950 no
C(41) H(31) 0.950 no
C(41) H(32) 0.950 no
C(41) H(33) 0.950 no
C(43) H(34) 0.950 no
C(44) H(35) 0.950 no
C(46) H(36) 0.950 no
C(47) H(37) 0.950 no
C(48) H(38) 0.950 no
C(48) H(39) 0.950 no
C(48) H(40) 0.950 no
C(50) H(41) 0.950 no
C(50) H(42) 0.950 no
C(50) H(43) 0.950 no

loop_
_cod_related_entry_id
_cod_related_entry_database
_cod_related_entry_code
1 ChemSpider 30659774
